data_4507388
loop_
_publ_author_name
'Sreevidya, Thekku Veedu'
'Cao, Deng-Ke'
'Lavy, Tali'
'Botoshansky, Mark'
'Kaftory, Menahem'

_publ_section_title
;
 Unexpected Molecular Flip in Solid-State Photodimerization
;
_journal_issue 2
_journal_name_full 'Crystal Growth &amp; Design'
_journal_page_first 936
_journal_paper_doi 10.1021/cg3016707
_journal_volume 13
_journal_year 2013
_chemical_formula_moiety 'C30 H22 O2, 2(C6 H7 N O)'
_chemical_formula_sum 'C42 H36 N2 O4'
_chemical_formula_weight 632.73
_chemical_name_common 'Tetraphenylhexadiynediol and Methylpyridone'
_chemical_name_systematic
; 
 1,1,6,6-Tetraphenyl-2,4-hexadiyne-1,6-diol : 6-Methyl-2(1H)-Pyridinone 
;
_space_group_IT_number 2
_symmetry_cell_setting triclinic
_symmetry_space_group_name_Hall '-P 1'
_symmetry_space_group_name_H-M 'P -1'
_atom_sites_solution_hydrogens geom
_atom_sites_solution_primary direct
_atom_sites_solution_secondary difmap
_audit_creation_method SHELXL-97
_cell_angle_alpha 64.56(10)
_cell_angle_beta 80.82(7)
_cell_angle_gamma 68.92(6)
_cell_formula_units_Z 1
_cell_length_a 8.465(20)
_cell_length_b 10.85(3)
_cell_length_c 11.36(2)
_cell_measurement_reflns_used 10498
_cell_measurement_temperature 293(2)
_cell_measurement_theta_max 24.71
_cell_measurement_theta_min 2.20
_cell_volume 879(4)
_computing_cell_refinement 'DENZO HKL2000 (Otwinowski & Minor 1997)'
_computing_data_collection 'Collect (Nonius, 2006)'
_computing_data_reduction 'DENZO HKL2000 (Otwinowski & Minor 1997)'
_computing_molecular_graphics 'Ortep-3 for Windows (Farrugia, 1999)'
_computing_structure_refinement 'SHELXL-97 (Sheldrick, 1997)'
_computing_structure_solution 'SHELXS-97 (Sheldrick, 1990)'
_diffrn_ambient_temperature 293(2)
_diffrn_measured_fraction_theta_full 0.995
_diffrn_measured_fraction_theta_max 0.995
_diffrn_measurement_device_type 'Nonius KappaCCD'
_diffrn_measurement_method 'phi- and omega-scans'
_diffrn_radiation_monochromator graphite
_diffrn_radiation_source 'fine-focus sealed tube'
_diffrn_radiation_type MoK\a
_diffrn_radiation_wavelength 0.71073
_diffrn_reflns_av_R_equivalents 0.051
_diffrn_reflns_av_sigmaI/netI 0.0600
_diffrn_reflns_limit_h_max 9
_diffrn_reflns_limit_h_min 0
_diffrn_reflns_limit_k_max 12
_diffrn_reflns_limit_k_min -11
_diffrn_reflns_limit_l_max 13
_diffrn_reflns_limit_l_min -12
_diffrn_reflns_number 10498
_diffrn_reflns_theta_full 24.71
_diffrn_reflns_theta_max 24.71
_diffrn_reflns_theta_min 2.20
_diffrn_standards_decay_% none
_diffrn_standards_number none
_exptl_absorpt_coefficient_mu 0.077
_exptl_absorpt_correction_type none
_exptl_absorpt_process_details none
_exptl_crystal_colour colorless
_exptl_crystal_density_diffrn 1.196
_exptl_crystal_density_method 'not measured'
_exptl_crystal_description Blocks
_exptl_crystal_F_000 334
_exptl_crystal_size_max 0.46
_exptl_crystal_size_mid 0.28
_exptl_crystal_size_min 0.16
_refine_diff_density_max 0.138
_refine_diff_density_min -0.167
_refine_diff_density_rms 0.037
_refine_ls_extinction_coef 0.074(15)
_refine_ls_extinction_expression Fc^*^=kFc[1+0.001xFc^2^\l^3^/sin(2\q)]^-1/4^
_refine_ls_extinction_method SHELXL
_refine_ls_goodness_of_fit_ref 0.886
_refine_ls_hydrogen_treatment constr
_refine_ls_matrix_type full
_refine_ls_number_parameters 235
_refine_ls_number_reflns 2974
_refine_ls_number_restraints 8
_refine_ls_restrained_S_all 0.891
_refine_ls_R_factor_all 0.1003
_refine_ls_R_factor_gt 0.0500
_refine_ls_shift/su_max 0.012
_refine_ls_shift/su_mean 0.002
_refine_ls_structure_factor_coef Fsqd
_refine_ls_weighting_details 'calc w=1/[\s^2^(Fo^2^)+(0.1094P)^2^+0.0000P] where P=(Fo^2^+2Fc^2^)/3'
_refine_ls_weighting_scheme calc
_refine_ls_wR_factor_gt 0.1478
_refine_ls_wR_factor_ref 0.1724
_reflns_number_gt 1569
_reflns_number_total 2974
_reflns_threshold_expression >2sigma(I)
_cod_data_source_file cg3016707_si_003.cif
_cod_data_source_block I-b_353K
_cod_depositor_comments
;
The following automatic conversions were performed:

'_symmetry_cell_setting' value 'Triclinic' changed to 'triclinic'
according to /home/saulius/struct/CIF-dictionaries/cif_core.dic
dictionary named 'cif_core.dic' version 2.4.2 from 2011-04-26.

Automatic conversion script
Id: cif_fix_values 1891 2012-01-12 08:04:46Z andrius 
;
_cod_original_cell_volume 879(3)
_cod_original_sg_symbol_H-M P-1
_cod_database_code 4507388

loop_
_symmetry_equiv_pos_as_xyz
'x, y, z'
'-x, -y, -z'

loop_
_atom_site_label
_atom_site_type_symbol
_atom_site_fract_x
_atom_site_fract_y
_atom_site_fract_z
_atom_site_U_iso_or_equiv
_atom_site_adp_type
_atom_site_occupancy
_atom_site_symmetry_multiplicity
_atom_site_calc_flag
_atom_site_refinement_flags
O1 O 0.15533(19) 0.77252(18) 0.66741(16) 0.0804(6) Uani 1 1 d .
H1O1 H 0.2313 0.6976 0.6725 0.121 Uiso 1 1 calc R
C1 C 0.0279(3) 0.5559(3) 0.9583(2) 0.0627(6) Uani 1 1 d .
C2 C 0.0767(2) 0.6536(2) 0.8855(2) 0.0619(6) Uani 1 1 d .
C3 C 0.1270(2) 0.7785(2) 0.7926(2) 0.0588(6) Uani 1 1 d .
C4 C 0.2844(3) 0.7844(3) 0.8368(3) 0.0675(7) Uani 1 1 d .
C5 C 0.3453(3) 0.8959(3) 0.7598(4) 0.1039(10) Uani 1 1 d .
H5 H 0.2909 0.9651 0.6821 0.125 Uiso 1 1 calc R
C6 C 0.4853(5) 0.9064(5) 0.7962(5) 0.1411(17) Uani 1 1 d .
H6 H 0.5235 0.9837 0.7444 0.169 Uiso 1 1 calc R
C7 C 0.5693(4) 0.8030(6) 0.9089(6) 0.1424(19) Uani 1 1 d .
H7 H 0.6663 0.8086 0.9320 0.171 Uiso 1 1 calc R
C8 C 0.5109(4) 0.6934(4) 0.9861(4) 0.1119(12) Uani 1 1 d .
H8 H 0.5661 0.6248 1.0635 0.134 Uiso 1 1 calc R
C9 C 0.3688(3) 0.6828(3) 0.9503(3) 0.0793(8) Uani 1 1 d .
H9 H 0.3300 0.6062 1.0037 0.095 Uiso 1 1 calc R
C10 C -0.0221(2) 0.9165(2) 0.7802(2) 0.0581(6) Uani 1 1 d .
C11 C -0.1006(3) 1.0136(3) 0.6651(3) 0.0813(8) Uani 1 1 d .
H11 H -0.0672 0.9960 0.5901 0.098 Uiso 1 1 calc R
C12 C -0.2313(3) 1.1400(3) 0.6589(3) 0.0939(10) Uani 1 1 d .
H12 H -0.2840 1.2061 0.5798 0.113 Uiso 1 1 calc R
C13 C -0.2813(3) 1.1665(3) 0.7668(4) 0.0900(9) Uani 1 1 d .
H13 H -0.3672 1.2512 0.7621 0.108 Uiso 1 1 calc R
C14 C -0.2046(3) 1.0675(3) 0.8842(3) 0.0893(9) Uani 1 1 d .
H14 H -0.2400 1.0845 0.9592 0.107 Uiso 1 1 calc R
C15 C -0.0765(3) 0.9442(3) 0.8904(3) 0.0740(7) Uani 1 1 d .
H15 H -0.0252 0.8779 0.9700 0.089 Uiso 1 1 calc R
O2A O 0.4630(4) 0.5510(3) 0.6343(2) 0.0820(9) Uani 0.711(4) 1 d P
N1 N 0.6593(2) 0.5894(2) 0.4763(2) 0.0810(7) Uani 1 1 d D
H1NA H 0.6187 0.5513 0.4417 0.097 Uiso 0.711(4) 1 d PR
C16A C 0.5874(4) 0.5940(4) 0.5895(4) 0.0717(11) Uani 0.711(4) 1 d P
C17A C 0.6764(4) 0.6447(4) 0.6520(4) 0.1130(11) Uani 1 1 d .
H17A H 0.6408 0.6435 0.7347 0.136 Uiso 0.711(4) 1 d PR
C18A C 0.7961(6) 0.6959(5) 0.5899(6) 0.1161(18) Uani 0.711(4) 1 d P
H18A H 0.8484 0.7296 0.6295 0.139 Uiso 0.711(4) 1 d PR
C19 C 0.8595(4) 0.6955(4) 0.4597(4) 0.1142(11) Uani 1 1 d D
H19A H 0.9490 0.7300 0.4168 0.137 Uiso 0.711(4) 1 d PR
C20A C 0.7832(4) 0.6459(4) 0.4088(4) 0.0871(14) Uani 0.711(4) 1 d P
C22A C 0.8298(4) 0.6329(5) 0.2816(4) 0.1313(14) Uani 1 1 d .
H22A H 0.9323 0.6571 0.2493 0.158 Uiso 0.711(4) 1 d PR
H22B H 0.7399 0.7008 0.2211 0.158 Uiso 0.711(4) 1 d PR
H22C H 0.8484 0.5363 0.2906 0.158 Uiso 0.711(4) 1 d PR
H1NB H 0.5572 0.5902 0.5022 0.158 Uiso 0.29 1 d P
H22D H 0.5976 0.5878 0.6852 0.158 Uiso 0.29 1 d P
H22E H 0.6077 0.7456 0.6265 0.158 Uiso 0.29 1 d P
H22F H 0.7579 0.6130 0.7095 0.158 Uiso 0.29 1 d P
H19B H 0.9019 0.7461 0.4859 0.158 Uiso 0.29 1 d P
H17B H 0.8500 0.6539 0.1867 0.158 Uiso 0.29 1 d P
O2B O 0.6205(10) 0.4814(7) 0.3602(6) 0.082(2) Uiso 0.289(4) 1 d PD
C16B C 0.7028(10) 0.5492(9) 0.3767(7) 0.075(3) Uiso 0.289(4) 1 d PD
C18B C 0.9015(16) 0.6794(14) 0.3332(9) 0.118(4) Uiso 0.289(4) 1 d PD
H18B H 0.9970 0.7042 0.2906 0.142 Uiso 0.289(4) 1 d PR
C20B C 0.7486(12) 0.6359(11) 0.5307(9) 0.098(3) Uiso 0.289(4) 1 d PD

loop_
_atom_site_aniso_label
_atom_site_aniso_U_11
_atom_site_aniso_U_22
_atom_site_aniso_U_33
_atom_site_aniso_U_23
_atom_site_aniso_U_13
_atom_site_aniso_U_12
O1 0.0854(11) 0.0746(12) 0.0729(12) -0.0333(9) 0.0099(9) -0.0170(9)
C1 0.0570(12) 0.0546(14) 0.0754(16) -0.0260(12) 0.0031(10) -0.0188(10)
C2 0.0543(12) 0.0545(14) 0.0745(16) -0.0258(12) -0.0008(10) -0.0153(11)
C3 0.0572(12) 0.0519(13) 0.0643(15) -0.0221(11) 0.0055(10) -0.0185(10)
C4 0.0534(12) 0.0544(14) 0.1002(19) -0.0387(14) 0.0126(12) -0.0197(11)
C5 0.0768(18) 0.082(2) 0.152(3) -0.0420(19) 0.0212(17) -0.0419(15)
C6 0.087(2) 0.111(3) 0.256(6) -0.095(4) 0.044(3) -0.059(2)
C7 0.063(2) 0.136(4) 0.289(6) -0.147(4) 0.015(3) -0.031(2)
C8 0.0677(17) 0.113(3) 0.185(4) -0.102(3) -0.0271(19) 0.0003(18)
C9 0.0546(14) 0.0720(17) 0.119(2) -0.0518(17) -0.0098(13) -0.0088(12)
C10 0.0503(11) 0.0515(13) 0.0674(15) -0.0181(12) 0.0029(10) -0.0195(10)
C11 0.0719(15) 0.0758(18) 0.0683(17) -0.0146(14) 0.0055(13) -0.0136(14)
C12 0.0690(16) 0.0748(19) 0.091(2) -0.0060(17) -0.0013(14) -0.0055(14)
C13 0.0632(15) 0.0660(19) 0.126(3) -0.0366(19) -0.0019(17) -0.0073(13)
C14 0.0763(16) 0.084(2) 0.115(2) -0.0610(19) -0.0025(16) -0.0081(15)
C15 0.0653(14) 0.0683(17) 0.0839(18) -0.0361(14) -0.0095(12) -0.0064(12)
O2A 0.0657(16) 0.0881(19) 0.102(2) -0.0488(15) 0.0070(13) -0.0259(14)
N1 0.0685(12) 0.0818(16) 0.1041(18) -0.0484(13) 0.0035(12) -0.0252(11)
C16A 0.063(2) 0.067(2) 0.083(3) -0.037(2) -0.0016(18) -0.0103(17)
C17A 0.107(2) 0.127(3) 0.136(3) -0.082(2) -0.002(2) -0.036(2)
C18A 0.089(3) 0.109(4) 0.183(5) -0.077(4) -0.014(3) -0.040(3)
C19 0.098(2) 0.099(2) 0.156(3) -0.053(2) 0.003(2) -0.0430(19)
C20A 0.060(2) 0.081(3) 0.109(4) -0.030(2) 0.005(2) -0.0243(19)
C22A 0.102(2) 0.167(4) 0.110(3) -0.051(3) 0.019(2) -0.040(2)

loop_
_atom_type_symbol
_atom_type_description
_atom_type_scat_dispersion_real
_atom_type_scat_dispersion_imag
_atom_type_scat_source
C C 0.0033 0.0016 'International Tables Vol C Tables 4.2.6.8 and 6.1.1.4'
H H 0.0000 0.0000 'International Tables Vol C Tables 4.2.6.8 and 6.1.1.4'
N N 0.0061 0.0033 'International Tables Vol C Tables 4.2.6.8 and 6.1.1.4'
O O 0.0106 0.0060 'International Tables Vol C Tables 4.2.6.8 and 6.1.1.4'

loop_
_geom_angle_atom_site_label_1
_geom_angle_atom_site_label_2
_geom_angle_atom_site_label_3
_geom_angle
_geom_angle_site_symmetry_1
_geom_angle_site_symmetry_3
C3 O1 H1O1 109.5 . .
C2 C1 C1 180.0(4) . 2_567
C1 C2 C3 176.8(2) . .
O1 C3 C2 109.0(2) . .
O1 C3 C4 110.34(19) . .
C2 C3 C4 112.4(2) . .
O1 C3 C10 107.7(2) . .
C2 C3 C10 107.9(2) . .
C4 C3 C10 109.4(2) . .
C9 C4 C5 118.2(3) . .
C9 C4 C3 123.1(2) . .
C5 C4 C3 118.7(3) . .
C6 C5 C4 120.7(4) . .
C6 C5 H5 119.6 . .
C4 C5 H5 119.6 . .
C5 C6 C7 120.2(4) . .
C5 C6 H6 119.9 . .
C7 C6 H6 119.9 . .
C8 C7 C6 119.9(4) . .
C8 C7 H7 120.0 . .
C6 C7 H7 120.0 . .
C7 C8 C9 120.2(4) . .
C7 C8 H8 119.9 . .
C9 C8 H8 119.9 . .
C8 C9 C4 120.7(3) . .
C8 C9 H9 119.6 . .
C4 C9 H9 119.6 . .
C11 C10 C15 118.6(3) . .
C11 C10 C3 122.9(3) . .
C15 C10 C3 118.5(2) . .
C10 C11 C12 120.3(3) . .
C10 C11 H11 119.9 . .
C12 C11 H11 119.9 . .
C13 C12 C11 120.5(3) . .
C13 C12 H12 119.8 . .
C11 C12 H12 119.8 . .
C12 C13 C14 119.6(3) . .
C12 C13 H13 120.2 . .
C14 C13 H13 120.2 . .
C15 C14 C13 120.1(3) . .
C15 C14 H14 120.0 . .
C13 C14 H14 120.0 . .
C14 C15 C10 121.0(3) . .
C14 C15 H15 119.5 . .
C10 C15 H15 119.5 . .
O2B O2A C16A 160.2(6) 2_666 .
C16B N1 C16A 159.2(4) . .
C16B N1 C20A 73.6(4) . .
C16A N1 C20A 126.7(3) . .
C16B N1 C20B 128.8(5) . .
C16A N1 C20B 69.5(4) . .
C20A N1 C20B 58.2(4) . .
C16B N1 H1NA 44.6 . .
C16A N1 H1NA 115.9 . .
C20A N1 H1NA 117.3 . .
C20B N1 H1NA 171.2 . .
C16B N1 H1NB 110.5 . .
C16A N1 H1NB 53.5 . .
C20A N1 H1NB 156.5 . .
C20B N1 H1NB 120.5 . .
H1NA N1 H1NB 66.9 . .
O2A C16A N1 120.1(3) . .
O2A C16A C17A 126.7(4) . .
N1 C16A C17A 113.1(3) . .
O2A C16A C20B 175.0(5) . .
N1 C16A C20B 56.3(4) . .
C17A C16A C20B 56.9(4) . .
O2A C16A H1NB 82.5 . .
N1 C16A H1NB 40.0 . .
C17A C16A H1NB 149.4 . .
C20B C16A H1NB 94.7 . .
O2A C16A H22D 85.9 . .
N1 C16A H22D 150.3 . .
C17A C16A H22D 42.2 . .
C20B C16A H22D 96.8 . .
H1NB C16A H22D 168.3 . .
C18A C17A C20B 56.3(4) . .
C18A C17A C16A 119.9(4) . .
C20B C17A C16A 64.2(4) . .
C18A C17A H17A 121.1 . .
C20B C17A H17A 173.8 . .
C16A C17A H17A 118.9 . .
C18A C17A H22D 163.4 . .
C20B C17A H22D 108.2 . .
C16A C17A H22D 46.8 . .
H17A C17A H22D 73.5 . .
C18A C17A H22E 84.3 . .
C20B C17A H22E 103.8 . .
C16A C17A H22E 102.3 . .
H17A C17A H22E 81.0 . .
H22D C17A H22E 107.0 . .
C18A C17A H22F 72.5 . .
C20B C17A H22F 110.6 . .
C16A C17A H22F 142.2 . .
H17A C17A H22F 63.5 . .
H22D C17A H22F 111.8 . .
H22E C17A H22F 114.9 . .
C20B C18A C17A 67.6(5) . .
C20B C18A C19 55.1(4) . .
C17A C18A C19 122.6(4) . .
C20B C18A H18A 170.2 . .
C17A C18A H18A 118.8 . .
C19 C18A H18A 118.5 . .
C20B C18A H22E 84.9 . .
C17A C18A H22E 38.9 . .
C19 C18A H22E 124.4 . .
H18A C18A H22E 104.7 . .
C20B C18A H22F 95.4 . .
C17A C18A H22F 39.8 . .
C19 C18A H22F 143.0 . .
H18A C18A H22F 87.0 . .
H22E C18A H22F 66.0 . .
C20B C18A H19B 91.8 . .
C17A C18A H19B 158.4 . .
C19 C18A H19B 36.7 . .
H18A C18A H19B 82.5 . .
H22E C18A H19B 137.3 . .
H22F C18A H19B 156.4 . .
C20A C19 C20B 61.8(5) . .
C20A C19 C18A 116.2(4) . .
C20B C19 C18A 54.9(4) . .
C20A C19 C18B 53.2(5) . .
C20B C19 C18B 114.4(7) . .
C18A C19 C18B 169.3(6) . .
C20A C19 H19A 121.9 . .
C20B C19 H19A 172.9 . .
C18A C19 H19A 121.9 . .
C18B C19 H19A 68.7 . .
C20A C19 H19B 169.9 . .
C20B C19 H19B 120.9 . .
C18A C19 H19B 66.1 . .
C18B C19 H19B 124.6 . .
H19A C19 H19B 56.7 . .
C18B C20A C19 71.5(5) . .
C18B C20A C20B 130.0(7) . .
C19 C20A C20B 59.3(4) . .
C18B C20A N1 166.8(7) . .
C19 C20A N1 120.6(4) . .
C20B C20A N1 61.4(4) . .
C18B C20A C22A 53.1(5) . .
C19 C20A C22A 124.6(4) . .
C20B C20A C22A 171.4(6) . .
N1 C20A C22A 114.6(4) . .
C18B C20A C16B 114.7(7) . .
C19 C20A C16B 166.2(5) . .
C20B C20A C16B 111.6(5) . .
N1 C20A C16B 52.3(3) . .
C22A C20A C16B 62.9(4) . .
C18B C22A C20A 54.1(5) . .
C18B C22A C16B 115.1(6) . .
C20A C22A C16B 62.4(3) . .
C18B C22A H22A 55.1 . .
C20A C22A H22A 108.9 . .
C16B C22A H22A 159.9 . .
C18B C22A H22B 118.6 . .
C20A C22A H22B 108.3 . .
C16B C22A H22B 91.1 . .
H22A C22A H22B 108.9 . .
C18B C22A H22C 131.2 . .
C20A C22A H22C 111.2 . .
C16B C22A H22C 62.2 . .
H22A C22A H22C 109.2 . .
H22B C22A H22C 110.3 . .
C18B C22A H17B 118.7 . .
C20A C22A H17B 164.2 . .
C16B C22A H17B 126.1 . .
H22A C22A H17B 67.3 . .
H22B C22A H17B 61.1 . .
H22C C22A H17B 84.2 . .
O2A O2B C16B 159.3(8) 2_666 .
O2A O2B H1NA 119.4 2_666 .
C16B O2B H1NA 40.5 . .
O2B C16B N1 118.2(7) . .
O2B C16B C20A 171.4(7) . .
N1 C16B C20A 54.1(3) . .
O2B C16B C22A 132.0(6) . .
N1 C16B C22A 108.3(5) . .
C20A C16B C22A 54.7(3) . .
O2B C16B H1NA 78.9 . .
N1 C16B H1NA 39.5 . .
C20A C16B H1NA 93.1 . .
C22A C16B H1NA 144.2 . .
O2B C16B H22C 104.9 . .
N1 C16B H22C 135.5 . .
C20A C16B H22C 83.4 . .
C22A C16B H22C 36.0 . .
H1NA C16B H22C 172.4 . .
C20A C18B C22A 72.8(8) . .
C20A C18B C19 55.4(4) . .
C22A C18B C19 128.2(9) . .
C20A C18B H19A 92.5 . .
C22A C18B H19A 165.2 . .
C19 C18B H19A 37.2 . .
C20A C18B H22A 121.4 . .
C22A C18B H22A 48.8 . .
C19 C18B H22A 174.3 . .
H19A C18B H22A 145.9 . .
C20A C18B H18B 169.2 . .
C22A C18B H18B 117.5 . .
C19 C18B H18B 114.3 . .
H19A C18B H18B 77.3 . .
H22A C18B H18B 68.7 . .
C18A C20B C19 70.0(5) . .
C18A C20B C20A 128.2(7) . .
C19 C20B C20A 58.8(4) . .
C18A C20B N1 166.0(9) . .
C19 C20B N1 119.2(7) . .
C20A C20B N1 60.4(4) . .
C18A C20B C17A 56.0(5) . .
C19 C20B C17A 125.8(7) . .
C20A C20B C17A 168.0(9) . .
N1 C20B C17A 113.1(6) . .
C18A C20B C16A 114.3(7) . .
C19 C20B C16A 166.5(8) . .
C20A C20B C16A 113.9(6) . .
N1 C20B C16A 54.2(3) . .
C17A C20B C16A 58.9(4) . .

loop_
_geom_bond_atom_site_label_1
_geom_bond_atom_site_label_2
_geom_bond_distance
_geom_bond_site_symmetry_2
O1 C3 1.430(4) .
O1 H1O1 0.8200 .
C1 C2 1.196(4) .
C1 C1 1.369(5) 2_567
C2 C3 1.474(4) .
C3 C4 1.527(4) .
C3 C10 1.539(4) .
C4 C9 1.377(4) .
C4 C5 1.375(4) .
C5 C6 1.372(6) .
C5 H5 0.9300 .
C6 C7 1.373(6) .
C6 H6 0.9300 .
C7 C8 1.346(6) .
C7 H7 0.9300 .
C8 C9 1.386(5) .
C8 H8 0.9300 .
C9 H9 0.9300 .
C10 C11 1.360(4) .
C10 C15 1.382(4) .
C11 C12 1.399(5) .
C11 H11 0.9300 .
C12 C13 1.347(5) .
C12 H12 0.9300 .
C13 C14 1.377(5) .
C13 H13 0.9300 .
C14 C15 1.367(4) .
C14 H14 0.9300 .
C15 H15 0.9300 .
O2A O2B 0.878(7) 2_666
O2A C16A 1.251(5) .
N1 C16B 1.335(7) .
N1 C16A 1.345(5) .
N1 C20A 1.366(5) .
N1 C20B 1.378(8) .
N1 H1NA 0.8541 .
N1 H1NB 0.8655 .
C16A C17A 1.476(5) .
C16A C20B 1.552(9) .
C16A H1NB 1.0834 .
C16A H22D 1.0755 .
C17A C18A 1.294(6) .
C17A C20B 1.443(10) .
C17A H17A 0.9348 .
C17A H22D 0.9912 .
C17A H22E 0.9713 .
C17A H22F 0.8946 .
C18A C20B 1.299(9) .
C18A C19 1.492(7) .
C18A H18A 0.9231 .
C18A H22E 1.5389 .
C18A H22F 1.3331 .
C18A H19B 1.3983 .
C19 C20A 1.296(6) .
C19 C20B 1.303(8) .
C19 C18B 1.493(9) .
C19 H19A 0.9381 .
C19 H19B 0.9136 .
C20A C18B 1.261(11) .
C20A C20B 1.335(10) .
C20A C22A 1.489(6) .
C20A C16B 1.617(9) .
C22A C18B 1.246(11) .
C22A C16B 1.624(9) .
C22A H22A 0.9666 .
C22A H22B 0.9604 .
C22A H22C 0.9635 .
C22A H17B 1.0005 .
O2B O2A 0.878(7) 2_666
O2B C16B 1.262(8) .
O2B H1NA 1.4219 .
C16B H1NA 0.9419 .
C16B H22C 1.4505 .
C18B H19A 1.4470 .
C18B H22A 1.0532 .
C18B H18B 0.9385 .

loop_
_geom_torsion_atom_site_label_1
_geom_torsion_atom_site_label_2
_geom_torsion_atom_site_label_3
_geom_torsion_atom_site_label_4
_geom_torsion
_geom_torsion_site_symmetry_1
C1 C1 C2 C3 -27(100) 2_567
C1 C2 C3 O1 -80(5) .
C1 C2 C3 C4 158(5) .
C1 C2 C3 C10 37(5) .
O1 C3 C4 C9 -121.4(3) .
C2 C3 C4 C9 0.4(3) .
C10 C3 C4 C9 120.2(3) .
O1 C3 C4 C5 58.5(3) .
C2 C3 C4 C5 -179.6(2) .
C10 C3 C4 C5 -59.9(3) .
C9 C4 C5 C6 -0.7(4) .
C3 C4 C5 C6 179.3(3) .
C4 C5 C6 C7 1.6(6) .
C5 C6 C7 C8 -2.1(6) .
C6 C7 C8 C9 1.6(5) .
C7 C8 C9 C4 -0.7(4) .
C5 C4 C9 C8 0.3(4) .
C3 C4 C9 C8 -179.8(2) .
O1 C3 C10 C11 -2.9(3) .
C2 C3 C10 C11 -120.4(3) .
C4 C3 C10 C11 117.1(3) .
O1 C3 C10 C15 178.30(18) .
C2 C3 C10 C15 60.8(3) .
C4 C3 C10 C15 -61.7(3) .
C15 C10 C11 C12 1.2(3) .
C3 C10 C11 C12 -177.6(2) .
C10 C11 C12 C13 -0.3(4) .
C11 C12 C13 C14 -0.9(4) .
C12 C13 C14 C15 1.1(4) .
C13 C14 C15 C10 -0.1(4) .
C11 C10 C15 C14 -1.0(3) .
C3 C10 C15 C14 177.8(2) .
O2B O2A C16A N1 -6.1(18) 2_666
O2B O2A C16A C17A 177.7(16) 2_666
O2B O2A C16A C20B -48(6) 2_666
C16B N1 C16A O2A -21.8(13) .
C20A N1 C16A O2A 172.6(3) .
C20B N1 C16A O2A -176.0(6) .
C16B N1 C16A C17A 154.9(12) .
C20A N1 C16A C17A -10.7(4) .
C20B N1 C16A C17A 0.6(5) .
C16B N1 C16A C20B 154.2(13) .
C20A N1 C16A C20B -11.3(5) .
O2A C16A C17A C18A -175.1(4) .
N1 C16A C17A C18A 8.5(5) .
C20B C16A C17A C18A 9.1(6) .
O2A C16A C17A C20B 175.8(6) .
N1 C16A C17A C20B -0.6(5) .
C16A C17A C18A C20B -9.9(6) .
C20B C17A C18A C19 4.8(6) .
C16A C17A C18A C19 -5.1(6) .
C20B C18A C19 C20A 8.1(7) .
C17A C18A C19 C20A 2.7(6) .
C17A C18A C19 C20B -5.4(7) .
C20B C18A C19 C18B 0(3) .
C17A C18A C19 C18B -6(3) .
C20B C19 C20A C18B -170.5(9) .
C18A C19 C20A C18B -178.1(7) .
C18A C19 C20A C20B -7.5(6) .
C18B C19 C20A C20B 170.5(9) .
C20B C19 C20A N1 3.5(6) .
C18A C19 C20A N1 -4.0(5) .
C18B C19 C20A N1 174.0(7) .
C20B C19 C20A C22A -170.9(7) .
C18A C19 C20A C22A -178.4(4) .
C18B C19 C20A C22A -0.4(7) .
C20B C19 C20A C16B -51.8(19) .
C18A C19 C20A C16B -59.4(19) .
C18B C19 C20A C16B 119(2) .
C16B N1 C20A C18B -11(3) .
C16A N1 C20A C18B 164(3) .
C20B N1 C20A C18B 151(3) .
C16B N1 C20A C19 -165.7(5) .
C16A N1 C20A C19 9.0(5) .
C20B N1 C20A C19 -3.4(6) .
C16B N1 C20A C20B -162.2(7) .
C16A N1 C20A C20B 12.5(6) .
C16B N1 C20A C22A 9.3(5) .
C16A N1 C20A C22A -176.0(3) .
C20B N1 C20A C22A 171.5(6) .
C16A N1 C20A C16B 174.7(5) .
C20B N1 C20A C16B 162.2(7) .
C19 C20A C22A C18B 0.4(9) .
C20B C20A C22A C18B -114(3) .
N1 C20A C22A C18B -174.3(8) .
C16B C20A C22A C18B -166.0(9) .
C18B C20A C22A C16B 166.0(9) .
C19 C20A C22A C16B 166.5(5) .
C20B C20A C22A C16B 52(3) .
N1 C20A C22A C16B -8.2(4) .
O2A O2B C16B N1 21(3) 2_666
O2A O2B C16B C20A -4(7) 2_666
O2A O2B C16B C22A -143(2) 2_666
C16A N1 C16B O2B 16.5(18) .
C20A N1 C16B O2B -175.6(8) .
C20B N1 C16B O2B 165.0(8) .
C16A N1 C16B C20A -168.0(11) .
C20B N1 C16B C20A -19.5(7) .
C16A N1 C16B C22A -176.1(8) .
C20A N1 C16B C22A -8.1(4) .
C20B N1 C16B C22A -27.6(10) .
C18B C20A C16B O2B -156(5) .
C19 C20A C16B O2B 91(5) .
C20B C20A C16B O2B 44(5) .
N1 C20A C16B O2B 27(5) .
C22A C20A C16B O2B -143(5) .
C18B C20A C16B N1 177.2(7) .
C19 C20A C16B N1 63.4(19) .
C20B C20A C16B N1 16.8(6) .
C22A C20A C16B N1 -170.5(5) .
C18B C20A C16B C22A -12.3(8) .
C19 C20A C16B C22A -126.0(18) .
C20B C20A C16B C22A -172.7(6) .
N1 C20A C16B C22A 170.5(5) .
C18B C22A C16B O2B -174.4(10) .
C20A C22A C16B O2B 173.1(11) .
C18B C22A C16B N1 20.5(10) .
C20A C22A C16B N1 8.1(4) .
C18B C22A C16B C20A 12.5(8) .
C19 C20A C18B C22A -179.6(7) .
C20B C20A C18B C22A 169.7(8) .
N1 C20A C18B C22A 23(3) .
C16B C20A C18B C22A 13.7(9) .
C20B C20A C18B C19 -10.6(10) .
N1 C20A C18B C19 -157(3) .
C22A C20A C18B C19 179.6(7) .
C16B C20A C18B C19 -166.7(5) .
C16B C22A C18B C20A -13.7(8) .
C20A C22A C18B C19 -0.4(8) .
C16B C22A C18B C19 -14.1(15) .
C20B C19 C18B C20A 9.2(8) .
C18A C19 C18B C20A 9(3) .
C20A C19 C18B C22A 0.5(9) .
C20B C19 C18B C22A 9.6(16) .
C18A C19 C18B C22A 10(4) .
C17A C18A C20B C19 175.1(6) .
C17A C18A C20B C20A 166.1(12) .
C19 C18A C20B C20A -9.0(8) .
C17A C18A C20B N1 42(3) .
C19 C18A C20B N1 -133(4) .
C19 C18A C20B C17A -175.1(6) .
C17A C18A C20B C16A 8.9(6) .
C19 C18A C20B C16A -166.1(10) .
C20A C19 C20B C18A -171.7(7) .
C18B C19 C20B C18A 179.9(7) .
C18A C19 C20B C20A 171.7(7) .
C18B C19 C20B C20A -8.3(8) .
C20A C19 C20B N1 -3.4(6) .
C18A C19 C20B N1 168.3(12) .
C18B C19 C20B N1 -11.7(12) .
C20A C19 C20B C17A -166.7(12) .
C18A C19 C20B C17A 5.0(6) .
C18B C19 C20B C17A -175.0(9) .
C20A C19 C20B C16A -61(3) .
C18A C19 C20B C16A 111(4) .
C18B C19 C20B C16A -69(4) .
C18B C20A C20B C18A 21.6(17) .
C19 C20A C20B C18A 9.9(8) .
N1 C20A C20B C18A -166.7(13) .
C22A C20A C20B C18A 129(3) .
C16B C20A C20B C18A 178.2(9) .
C18B C20A C20B C19 11.7(11) .
N1 C20A C20B C19 -176.6(6) .
C22A C20A C20B C19 119(3) .
C16B C20A C20B C19 168.4(5) .
C18B C20A C20B N1 -171.7(9) .
C19 C20A C20B N1 176.6(6) .
C22A C20A C20B N1 -64(3) .
C16B C20A C20B N1 -15.1(6) .
C18B C20A C20B C17A 128(3) .
C19 C20A C20B C17A 116(4) .
N1 C20A C20B C17A -60(3) .
C22A C20A C20B C17A -124(4) .
C16B C20A C20B C17A -75(4) .
C18B C20A C20B C16A 178.8(8) .
C19 C20A C20B C16A 167.1(9) .
N1 C20A C20B C16A -9.5(4) .
C22A C20A C20B C16A -73(3) .
C16B C20A C20B C16A -24.5(9) .
C16B N1 C20B C18A 154(3) .
C16A N1 C20B C18A -38(3) .
C20A N1 C20B C18A 132(4) .
C16B N1 C20B C19 25.5(13) .
C16A N1 C20B C19 -166.0(10) .
C20A N1 C20B C19 3.4(6) .
C16B N1 C20B C20A 22.1(8) .
C16A N1 C20B C20A -169.3(5) .
C16B N1 C20B C17A -169.2(6) .
C16A N1 C20B C17A -0.6(6) .
C20A N1 C20B C17A 168.7(10) .
C16B N1 C20B C16A -168.6(6) .
C20A N1 C20B C16A 169.3(5) .
C16A C17A C20B C18A 170.5(6) .
C18A C17A C20B C19 -5.7(7) .
C16A C17A C20B C19 164.8(11) .
C18A C17A C20B C20A -115(4) .
C16A C17A C20B C20A 56(3) .
C18A C17A C20B N1 -169.9(10) .
C16A C17A C20B N1 0.6(5) .
C18A C17A C20B C16A -170.5(6) .
O2A C16A C20B C18A -146(5) .
N1 C16A C20B C18A 170.6(10) .
C17A C16A C20B C18A -8.7(5) .
O2A C16A C20B C19 109(6) .
N1 C16A C20B C19 65(3) .
C17A C16A C20B C19 -114(4) .
O2A C16A C20B C20A 54(6) .
N1 C16A C20B C20A 10.1(5) .
C17A C16A C20B C20A -169.2(10) .
O2A C16A C20B N1 44(6) .
C17A C16A C20B N1 -179.3(6) .
O2A C16A C20B C17A -137(5) .
N1 C16A C20B C17A 179.3(6) .
